data_2209084
loop_
_publ_author_name
'Li, Qing-Xiang'
'Shen, Yun-Jun'
'Liu, Chang-Lin'
'Yu, Guo-Ping'

_publ_section_title
;
 Propane-1,3-diyl bis(<i>p</i>-toluenesulfonate)
;
_journal_coeditor_code BI2011
_journal_issue 6
_journal_name_full 'Acta Crystallographica Section E'
_journal_page_first o2464
_journal_page_last o2465
_journal_paper_doi 10.1107/S1600536806018071
_journal_volume 62
_journal_year 2006
_chemical_formula_iupac 'C17 H20 O6 S2'
_chemical_formula_moiety 'C17 H20 O6 S2'
_chemical_formula_sum 'C17 H20 O6 S2'
_chemical_formula_weight 384.45
_chemical_name_systematic
;
Propane-1,3-diyl bis(p-toluenesulfonate)
;
_space_group_IT_number 15
_symmetry_cell_setting monoclinic
_symmetry_space_group_name_Hall '-C 2yc'
_symmetry_space_group_name_H-M 'C 1 2/c 1'
_atom_sites_solution_hydrogens geom
_atom_sites_solution_primary direct
_atom_sites_solution_secondary difmap
_audit_creation_method SHELXL-97
_cell_angle_alpha 90.00
_cell_angle_beta 100.824(2)
_cell_angle_gamma 90.00
_cell_formula_units_Z 4
_cell_length_a 14.8505(19)
_cell_length_b 5.4005(7)
_cell_length_c 23.582(3)
_cell_measurement_reflns_used 891
_cell_measurement_temperature 292(2)
_cell_measurement_theta_max 20.21
_cell_measurement_theta_min 2.79
_cell_volume 1857.6(4)
_computing_cell_refinement 'SAINT (Bruker, 2000)'
_computing_data_collection 'SMART (Bruker, 2000)'
_computing_data_reduction SAINT
_computing_molecular_graphics SHELXTL
_computing_publication_material SHELXTL
_computing_structure_refinement SHELXTL
_computing_structure_solution 'SHELXTL (Sheldrick, 2000)'
_diffrn_ambient_temperature 292(2)
_diffrn_measured_fraction_theta_full 0.997
_diffrn_measured_fraction_theta_max 0.997
_diffrn_measurement_device_type 'Bruker SMART CCD'
_diffrn_measurement_method '\f and \w'
_diffrn_radiation_monochromator graphite
_diffrn_radiation_source 'fine-focus sealed tube'
_diffrn_radiation_type MoK\a
_diffrn_radiation_wavelength 0.71073
_diffrn_reflns_av_R_equivalents 0.0846
_diffrn_reflns_av_sigmaI/netI 0.0836
_diffrn_reflns_limit_h_max 18
_diffrn_reflns_limit_h_min -17
_diffrn_reflns_limit_k_max 6
_diffrn_reflns_limit_k_min -6
_diffrn_reflns_limit_l_max 23
_diffrn_reflns_limit_l_min -30
_diffrn_reflns_number 5488
_diffrn_reflns_theta_full 27.00
_diffrn_reflns_theta_max 27.00
_diffrn_reflns_theta_min 1.76
_diffrn_standards_number 0
_exptl_absorpt_coefficient_mu 0.316
_exptl_absorpt_correction_T_max 0.9631
_exptl_absorpt_correction_T_min 0.9395
_exptl_absorpt_correction_type multi-scan
_exptl_absorpt_process_details '(SADABS; Sheldrick, 2002)'
_exptl_crystal_colour colourless
_exptl_crystal_density_diffrn 1.375
_exptl_crystal_density_method 'not measured'
_exptl_crystal_description prism
_exptl_crystal_F_000 808
_exptl_crystal_size_max 0.20
_exptl_crystal_size_mid 0.20
_exptl_crystal_size_min 0.10
_refine_diff_density_max 0.277
_refine_diff_density_min -0.274
_refine_ls_extinction_method none
_refine_ls_goodness_of_fit_ref 0.895
_refine_ls_hydrogen_treatment constr
_refine_ls_matrix_type full
_refine_ls_number_parameters 115
_refine_ls_number_reflns 2020
_refine_ls_number_restraints 0
_refine_ls_restrained_S_all 0.895
_refine_ls_R_factor_all 0.1028
_refine_ls_R_factor_gt 0.0561
_refine_ls_shift/su_max 0.028
_refine_ls_shift/su_mean 0.001
_refine_ls_structure_factor_coef Fsqd
_refine_ls_weighting_details 'calc w=1/[\s^2^(Fo^2^)+(0.0502P)^2^] where P=(Fo^2^+2Fc^2^)/3'
_refine_ls_weighting_scheme calc
_refine_ls_wR_factor_gt 0.1071
_refine_ls_wR_factor_ref 0.1226
_reflns_number_gt 1152
_reflns_number_total 2020
_reflns_threshold_expression I>2\s(I)
_cod_data_source_file bi2011.cif
_cod_data_source_block I
_cod_depositor_comments
;
The following automatic conversions were performed:
'_geom_bond_publ_flag' value 'N' changed to 'n' according to
'/home/saulius/struct/CIF-dictionaries/cif_core.dic' dictionary named
'cif_core.dic' version 2.4.1 from 2010-06-29 (25
times).

'_geom_angle_publ_flag' value 'N' changed to 'n' according to
'/home/saulius/struct/CIF-dictionaries/cif_core.dic' dictionary named
'cif_core.dic' version 2.4.1 from 2010-06-29 (43
times).

'_geom_torsion_publ_flag' value 'N' changed to 'n' according to
'/home/saulius/struct/CIF-dictionaries/cif_core.dic' dictionary named
'cif_core.dic' version 2.4.1 from 2010-06-29 (21 time).

Automatic conversion script
Id: cif_fix_enum 1527 2010-12-29 10:47:43Z saulius 

The following automatic conversions were performed:

'_geom_bond_publ_flag' value 'N' changed to 'n' according to
/home/saulius/struct/CIF-dictionaries/cif_core.dic dictionary named
'cif_core.dic' version 2.4.1 from 2010-06-29 (25
times).

'_geom_angle_publ_flag' value 'N' changed to 'n' according
to /home/saulius/struct/CIF-dictionaries/cif_core.dic dictionary
named 'cif_core.dic' version 2.4.1 from 2010-06-29 (43
times).

'_geom_torsion_publ_flag' value 'N' changed to 'n' according
to /home/saulius/struct/CIF-dictionaries/cif_core.dic dictionary
named 'cif_core.dic' version 2.4.1 from 2010-06-29 (21 time).

Automatic conversion script
Id: cif_fix_values 1715 2011-07-08 13:25:40Z adriana 
;
_cod_original_sg_symbol_H-M 'C 2/c'
_cod_database_code 2209084
_cod_database_fobs_code 2209084

loop_
_symmetry_equiv_pos_as_xyz
'x, y, z'
'-x, y, -z+1/2'
'x+1/2, y+1/2, z'
'-x+1/2, y+1/2, -z+1/2'
'-x, -y, -z'
'x, -y, z-1/2'
'-x+1/2, -y+1/2, -z'
'x+1/2, -y+1/2, z-1/2'

loop_
_atom_site_type_symbol
_atom_site_label
_atom_site_fract_x
_atom_site_fract_y
_atom_site_fract_z
_atom_site_U_iso_or_equiv
_atom_site_adp_type
_atom_site_calc_flag
_atom_site_refinement_flags
_atom_site_occupancy
S S1 0.65922(5) 0.03898(12) 0.34181(3) 0.0633(3) Uani d . 1
O O1 0.57688(11) 0.2128(3) 0.31537(7) 0.0628(5) Uani d . 1
O O2 0.69097(14) -0.0871(3) 0.29633(8) 0.0828(6) Uani d . 1
O O3 0.62442(14) -0.0963(4) 0.38454(9) 0.0955(7) Uani d . 1
C C1 0.74462(16) 0.2446(4) 0.37480(10) 0.0510(6) Uani d . 1
C C2 0.8171(2) 0.2951(5) 0.34952(12) 0.0765(9) Uani d . 1
H H2 0.8227 0.2191 0.3149 0.092 Uiso calc R 1
C C3 0.8829(2) 0.4609(6) 0.37568(14) 0.0925(10) Uani d . 1
H H3 0.9327 0.4940 0.3582 0.111 Uiso calc R 1
C C4 0.8775(2) 0.5757(5) 0.42536(14) 0.0749(9) Uani d . 1
C C5 0.8040(3) 0.5224(6) 0.44996(14) 0.0996(12) Uani d . 1
H H5 0.7988 0.5981 0.4846 0.120 Uiso calc R 1
C C6 0.7372(2) 0.3598(6) 0.42492(14) 0.0882(10) Uani d . 1
H H6 0.6871 0.3284 0.4422 0.106 Uiso calc R 1
C C7 0.9478(2) 0.7645(5) 0.45309(15) 0.1256(16) Uani d . 1
H H7A 1.0065 0.7249 0.4439 0.188 Uiso calc R 1
H H7B 0.9522 0.7614 0.4942 0.188 Uiso calc R 1
H H7C 0.9294 0.9266 0.4387 0.188 Uiso calc R 1
C C8 0.58641(17) 0.3624(4) 0.26585(11) 0.0624(7) Uani d . 1
H H8A 0.5942 0.2572 0.2338 0.075 Uiso calc R 1
H H8B 0.6395 0.4697 0.2753 0.075 Uiso calc R 1
C C9 0.5000 0.5150(6) 0.2500 0.0674(11) Uani d S 1
H H9A 0.5056 0.6210 0.2176 0.081 Uiso calc PR 0.50
H H9B 0.4944 0.6210 0.2824 0.081 Uiso calc PR 0.50

loop_
_atom_site_aniso_label
_atom_site_aniso_U_11
_atom_site_aniso_U_22
_atom_site_aniso_U_33
_atom_site_aniso_U_12
_atom_site_aniso_U_13
_atom_site_aniso_U_23
S1 0.0533(4) 0.0515(4) 0.0759(5) -0.0082(3) -0.0113(3) 0.0076(4)
O1 0.0450(10) 0.0658(11) 0.0709(11) -0.0056(9) -0.0065(8) 0.0125(9)
O2 0.0851(15) 0.0584(12) 0.0942(15) 0.0045(10) -0.0109(11) -0.0240(11)
O3 0.0767(15) 0.0896(15) 0.1102(17) -0.0267(12) -0.0086(12) 0.0449(13)
C1 0.0440(15) 0.0507(15) 0.0529(15) -0.0005(11) -0.0049(11) 0.0019(12)
C2 0.0620(19) 0.107(2) 0.0603(18) -0.0222(17) 0.0114(15) -0.0198(17)
C3 0.064(2) 0.123(3) 0.087(2) -0.037(2) 0.0082(17) -0.002(2)
C4 0.063(2) 0.0591(18) 0.088(2) -0.0047(15) -0.0223(17) -0.0015(16)
C5 0.082(3) 0.119(3) 0.092(2) 0.002(2) -0.001(2) -0.060(2)
C6 0.060(2) 0.124(3) 0.083(2) -0.0120(19) 0.0196(16) -0.032(2)
C7 0.113(3) 0.079(2) 0.153(3) -0.027(2) -0.057(3) -0.012(2)
C8 0.0529(16) 0.0598(16) 0.0672(17) -0.0115(13) -0.0072(13) 0.0072(14)
C9 0.063(3) 0.054(2) 0.078(3) 0.000 -0.008(2) 0.000

loop_
_atom_type_symbol
_atom_type_description
_atom_type_scat_dispersion_real
_atom_type_scat_dispersion_imag
_atom_type_scat_source
C C 0.0033 0.0016 'International Tables Vol C Tables 4.2.6.8 and 6.1.1.4'
H H 0.0000 0.0000 'International Tables Vol C Tables 4.2.6.8 and 6.1.1.4'
O O 0.0106 0.0060 'International Tables Vol C Tables 4.2.6.8 and 6.1.1.4'
S S 0.1246 0.1234 'International Tables Vol C Tables 4.2.6.8 and 6.1.1.4'

loop_
_geom_angle_atom_site_label_1
_geom_angle_atom_site_label_2
_geom_angle_atom_site_label_3
_geom_angle_site_symmetry_1
_geom_angle_site_symmetry_3
_geom_angle
_geom_angle_publ_flag
O3 S1 O2 . . 120.35(13) n
O3 S1 O1 . . 103.23(12) n
O2 S1 O1 . . 109.23(11) n
O3 S1 C1 . . 109.92(12) n
O2 S1 C1 . . 108.83(13) n
O1 S1 C1 . . 103.96(10) n
C2 C1 C6 . . 119.5(2) n
C2 C1 S1 . . 120.1(2) n
C6 C1 S1 . . 120.4(2) n
C8 O1 S1 . . 117.75(15) n
C3 C4 C5 . . 117.4(3) n
C3 C4 C7 . . 122.5(3) n
C5 C4 C7 . . 120.1(3) n
C1 C6 C5 . . 119.9(3) n
C1 C6 H6 . . 120.1 n
C5 C6 H6 . . 120.1 n
C4 C3 C2 . . 122.4(3) n
C4 C3 H3 . . 118.8 n
C2 C3 H3 . . 118.8 n
C4 C5 C6 . . 121.6(3) n
C4 C5 H5 . . 119.2 n
C6 C5 H5 . . 119.2 n
C1 C2 C3 . . 119.2(3) n
C1 C2 H2 . . 120.4 n
C3 C2 H2 . . 120.4 n
C8 C9 C8 . 2_655 113.9(3) n
C8 C9 H9A . . 108.8 n
C8 C9 H9A 2_655 . 108.8 n
C8 C9 H9B . . 108.8 n
C8 C9 H9B 2_655 . 108.8 n
H9A C9 H9B . . 107.7 n
O1 C8 C9 . . 107.24(19) n
O1 C8 H8A . . 110.3 n
C9 C8 H8A . . 110.3 n
O1 C8 H8B . . 110.3 n
C9 C8 H8B . . 110.3 n
H8A C8 H8B . . 108.5 n
C4 C7 H7A . . 109.5 n
C4 C7 H7B . . 109.5 n
H7A C7 H7B . . 109.5 n
C4 C7 H7C . . 109.5 n
H7A C7 H7C . . 109.5 n
H7B C7 H7C . . 109.5 n

loop_
_geom_bond_atom_site_label_1
_geom_bond_atom_site_label_2
_geom_bond_site_symmetry_2
_geom_bond_distance
_geom_bond_publ_flag
S1 O3 . 1.4181(19) n
S1 O2 . 1.4237(19) n
S1 O1 . 1.5745(16) n
S1 C1 . 1.754(2) n
O1 C8 . 1.449(3) n
C1 C2 . 1.353(3) n
C1 C6 . 1.358(3) n
C2 H2 . 0.930 n
C3 C2 . 1.382(4) n
C3 H3 . 0.930 n
C4 C3 . 1.341(4) n
C4 C5 . 1.359(4) n
C4 C7 . 1.518(4) n
C5 H5 . 0.930 n
C6 C5 . 1.372(4) n
C6 H6 . 0.930 n
C7 H7A . 0.960 n
C7 H7B . 0.960 n
C7 H7C . 0.960 n
C8 H8A . 0.970 n
C8 H8B . 0.970 n
C9 C8 . 1.512(3) n
C9 C8 2_655 1.512(3) n
C9 H9A . 0.970 n
C9 H9B . 0.970 n

loop_
_geom_torsion_atom_site_label_1
_geom_torsion_atom_site_label_2
_geom_torsion_atom_site_label_3
_geom_torsion_atom_site_label_4
_geom_torsion_site_symmetry_1
_geom_torsion
_geom_torsion_publ_flag
O3 S1 C1 C2 . 145.8(2) n
O2 S1 C1 C2 . 12.0(3) n
O1 S1 C1 C2 . -104.3(2) n
O3 S1 C1 C6 . -36.2(3) n
O2 S1 C1 C6 . -169.9(2) n
O1 S1 C1 C6 . 73.8(2) n
O3 S1 O1 C8 . -174.24(16) n
O2 S1 O1 C8 . -45.05(18) n
C1 S1 O1 C8 . 70.99(18) n
C2 C1 C6 C5 . -1.2(5) n
S1 C1 C6 C5 . -179.2(2) n
C5 C4 C3 C2 . 0.3(5) n
C7 C4 C3 C2 . -177.8(3) n
C3 C4 C5 C6 . -0.6(5) n
C7 C4 C5 C6 . 177.5(3) n
C1 C6 C5 C4 . 1.1(5) n
C6 C1 C2 C3 . 0.8(4) n
S1 C1 C2 C3 . 178.9(2) n
C4 C3 C2 C1 . -0.4(5) n
S1 O1 C8 C9 . -178.64(15) n
C8 C9 C8 O1 2_655 -60.36(13) n
